data_4301230
loop_
_publ_author_name
'Makoto Imaji'
'Yoshiaki Tanabe'
'Yuichiro Mutoh'
'Youichi Ishii'

_publ_section_title
;
 Core Expansion Reactions of Cyanamido/Carbodiimido-Bridged
 Polynuclear Iridium Complexes
;
_journal_name_full 'Inorganic Chemistry'
_journal_page_first 773
_journal_page_last 780
_journal_paper_doi 10.1021/ic8017503
_journal_volume 48
_journal_year 2009
_chemical_formula_moiety 'C62 H92 Cl16 Ir4 N8 Pd4 '
_chemical_formula_sum 'C62 H92 Cl16 Ir4 N8 Pd4'
_chemical_formula_weight 2711.19
_space_group_IT_number 15
_symmetry_cell_setting monoclinic
_symmetry_Int_Tables_number 15
_symmetry_space_group_name_Hall '-C 2yc'
_symmetry_space_group_name_H-M 'C 1 2/c 1'
_cell_angle_alpha 90.0000
_cell_angle_beta 104.481(2)
_cell_angle_gamma 90.0000
_cell_formula_units_Z 4
_cell_length_a 15.590(4)
_cell_length_b 31.156(8)
_cell_length_c 17.291(5)
_cell_measurement_reflns_used 244
_cell_measurement_temperature 123.1
_cell_measurement_theta_max 27.5
_cell_measurement_theta_min 3.1
_cell_volume 8132(4)
_computing_cell_refinement CrystalClear
_computing_data_collection CrystalClear
_computing_data_reduction CrystalStructure
_computing_publication_material 'CrystalStructure 3.8'
_computing_structure_refinement SHELXL
_computing_structure_solution SHELXS97
_diffrn_detector_area_resol_mean 7.31
_diffrn_measured_fraction_theta_full 0.893
_diffrn_measured_fraction_theta_max 0.893
_diffrn_measurement_device_type 'Rigaku Mercury'
_diffrn_measurement_method \w
_diffrn_radiation_type 'Mo K\a'
_diffrn_radiation_wavelength 0.71070
_diffrn_reflns_av_R_equivalents 0.052
_diffrn_reflns_limit_h_max 19
_diffrn_reflns_limit_h_min -20
_diffrn_reflns_limit_k_max 38
_diffrn_reflns_limit_k_min -37
_diffrn_reflns_limit_l_max 21
_diffrn_reflns_limit_l_min -21
_diffrn_reflns_number 26411
_diffrn_reflns_theta_full 27.48
_diffrn_reflns_theta_max 27.48
_exptl_absorpt_coefficient_mu 7.968
_exptl_absorpt_correction_T_max 0.092
_exptl_absorpt_correction_T_min 0.047
_exptl_absorpt_correction_type numerical
_exptl_absorpt_process_details
;

    Higashi, T. (1999). Program for Absorption Correction.

    Rigaku Corporation, Tokyo, Japan.

;
_exptl_crystal_colour orange
_exptl_crystal_density_diffrn 2.214
_exptl_crystal_density_method 'not measured'
_exptl_crystal_description prism
_exptl_crystal_F_000 5136.00
_exptl_crystal_size_max 0.40
_exptl_crystal_size_mid 0.30
_exptl_crystal_size_min 0.30
_refine_diff_density_max 3.93
_refine_diff_density_min -2.76
_refine_ls_extinction_method none
_refine_ls_goodness_of_fit_ref 1.095
_refine_ls_hydrogen_treatment refall
_refine_ls_number_parameters 434
_refine_ls_number_reflns 8349
_refine_ls_R_factor_gt 0.0534
_refine_ls_shift/su_max 0.0010
_refine_ls_structure_factor_coef Fsqd
_refine_ls_weighting_details 'w = 1/[\s^2^(Fo^2^)+(0.0561P)^2^+237.7419P] where P=(Fo^2^+2Fc^2^)/3'
_refine_ls_weighting_scheme calc
_refine_ls_wR_factor_ref 0.1267
_reflns_number_gt 7382
_reflns_number_total 8349
_reflns_threshold_expression F^2^>2.0\s(F^2^)
_cod_data_source_file ic8017503_si_001_4.cif
_cod_data_source_block 8_Ir4Pd4
_cod_original_formula_sum 'C62 H92 Cl16 Ir4 N8 Pd4 '
_cod_database_code 4301230

loop_
_symmetry_equiv_pos_site_id
_symmetry_equiv_pos_as_xyz
1 +X,+Y,+Z
2 -X,+Y,1/2-Z
3 -X,-Y,-Z
4 +X,-Y,1/2+Z
5 1/2+X,1/2+Y,+Z
6 1/2-X,1/2+Y,1/2-Z
7 1/2-X,1/2-Y,-Z
8 1/2+X,1/2-Y,1/2+Z

loop_
_atom_site_label
_atom_site_type_symbol
_atom_site_fract_x
_atom_site_fract_y
_atom_site_fract_z
_atom_site_U_iso_or_equiv
_atom_site_adp_type
_atom_site_occupancy
_atom_site_symmetry_multiplicity
_atom_site_calc_flag
_atom_site_refinement_flags
_atom_site_disorder_assembly
_atom_site_disorder_group
Ir(1) Ir 0.50274(2) 0.587071(11) 0.652820(19) 0.01322(10) Uani 1.00 1 d . . .
Ir(2) Ir 0.38733(2) 0.664837(11) 0.72598(2) 0.01323(10) Uani 1.00 1 d . . .
Pd(1) Pd 0.16727(5) 0.51359(3) 0.65874(4) 0.02253(16) Uani 1.00 1 d . . .
Pd(2) Pd 0.48621(6) 0.73741(3) 0.45364(5) 0.0329(2) Uani 1.00 1 d . . .
Cl(1) Cl 0.13631(17) 0.54016(10) 0.52626(17) 0.0370(6) Uani 1.00 1 d . . .
Cl(2) Cl 0.3627(2) 0.69781(12) 0.3831(2) 0.0533(8) Uani 1.00 1 d . . .
Cl(3) Cl 0.9347(2) 0.58492(12) 0.6447(2) 0.0507(8) Uani 1.00 1 d . . .
Cl(4) Cl 0.8340(2) 0.60208(14) 0.4809(2) 0.0606(10) Uani 1.00 1 d . . .
Cl(5) Cl 0.1771(2) 0.63568(12) 0.3379(2) 0.0609(9) Uani 1.00 1 d . . .
Cl(6) Cl 0.0142(2) 0.64365(12) 0.3896(3) 0.0686(11) Uani 1.00 1 d . . .
Cl(7) Cl 0.6801(3) 0.68309(14) 0.3737(3) 0.0806(14) Uani 1.00 1 d . . .
Cl(8) Cl 0.6354(4) 0.60414(16) 0.2868(3) 0.103(2) Uani 1.00 1 d . . .
N(1) N 0.4134(4) 0.5966(2) 0.7288(4) 0.0134(14) Uani 1.00 1 d . . .
N(2) N 0.2799(5) 0.5506(2) 0.6946(5) 0.0244(18) Uani 1.00 1 d . . .
N(3) N 0.4985(4) 0.6552(2) 0.6730(4) 0.0141(14) Uani 1.00 1 d . . .
N(4) N 0.4984(5) 0.7014(2) 0.5565(5) 0.0262(18) Uani 1.00 1 d . . .
C(1) C 0.3419(5) 0.5724(3) 0.7100(4) 0.0161(17) Uani 1.00 1 d . . .
C(2) C 0.4982(5) 0.6793(3) 0.6107(5) 0.0167(18) Uani 1.00 1 d . . .
C(3) C 0.5395(6) 0.5241(3) 0.6177(5) 0.0201(19) Uani 1.00 1 d . . .
C(4) C 0.4469(6) 0.5305(3) 0.5826(5) 0.023(2) Uani 1.00 1 d . . .
C(5) C 0.4364(5) 0.5680(3) 0.5318(5) 0.0188(18) Uani 1.00 1 d . . .
C(6) C 0.5237(6) 0.5823(3) 0.5328(5) 0.0202(19) Uani 1.00 1 d . . .
C(7) C 0.5881(6) 0.5569(3) 0.5869(5) 0.0195(19) Uani 1.00 1 d . . .
C(8) C 0.5772(7) 0.4871(3) 0.6699(5) 0.025(2) Uani 1.00 1 d . . .
C(9) C 0.3752(7) 0.5005(3) 0.5902(6) 0.029(2) Uani 1.00 1 d . . .
C(10) C 0.3516(6) 0.5850(3) 0.4821(6) 0.029(2) Uani 1.00 1 d . . .
C(11) C 0.5464(7) 0.6166(3) 0.4800(6) 0.031(2) Uani 1.00 1 d . . .
C(12) C 0.6864(6) 0.5597(3) 0.6021(5) 0.025(2) Uani 1.00 1 d . . .
C(13) C 0.3373(6) 0.7277(2) 0.7454(6) 0.0206(19) Uani 1.00 1 d . . .
C(14) C 0.2887(5) 0.6951(3) 0.7774(5) 0.021(2) Uani 1.00 1 d . . .
C(15) C 0.2437(5) 0.6683(3) 0.7127(6) 0.023(2) Uani 1.00 1 d . . .
C(16) C 0.2649(5) 0.6829(3) 0.6406(5) 0.0205(19) Uani 1.00 1 d . . .
C(17) C 0.3183(6) 0.7204(2) 0.6607(5) 0.0198(19) Uani 1.00 1 d . . .
C(18) C 0.3844(7) 0.7652(3) 0.7883(6) 0.029(2) Uani 1.00 1 d . . .
C(19) C 0.2782(7) 0.6941(4) 0.8619(6) 0.035(2) Uani 1.00 1 d . . .
C(20) C 0.1786(6) 0.6341(3) 0.7197(7) 0.033(2) Uani 1.00 1 d . . .
C(21) C 0.2239(6) 0.6664(3) 0.5589(6) 0.029(2) Uani 1.00 1 d . . .
C(22) C 0.3438(6) 0.7493(3) 0.6015(6) 0.024(2) Uani 1.00 1 d . . .
C(23) C 0.1656(7) 0.4820(4) 0.7678(6) 0.036(2) Uani 1.00 1 d . . .
C(24) C 0.1157(11) 0.4592(7) 0.7030(10) 0.094(7) Uani 1.00 1 d . . .
C(25) C 0.0556(8) 0.4743(4) 0.6441(7) 0.049(3) Uani 1.00 1 d . . .
C(26) C 0.5987(10) 0.7802(4) 0.4854(8) 0.056(3) Uani 1.00 1 d . . .
C(27) C 0.5343(12) 0.7970(5) 0.4253(11) 0.071(5) Uani 1.00 1 d . . .
C(28) C 0.4984(12) 0.7753(4) 0.3570(8) 0.063(4) Uani 1.00 1 d . . .
C(29) C 0.9195(8) 0.5712(4) 0.5425(7) 0.043(3) Uani 1.00 1 d . . .
C(30) C 0.0925(11) 0.6111(5) 0.3648(10) 0.066(4) Uani 1.00 1 d . . .
C(31) C 0.601(2) 0.6602(7) 0.2993(17) 0.065(7) Uani 0.60 1 d P . .
C(32) C 0.705(2) 0.6499(11) 0.3002(19) 0.056(10) Uani 0.40 1 d P . .
H(1) H 0.6421 0.4889 0.6839 0.031 Uiso 1.00 1 c R . .
H(2) H 0.5584 0.4602 0.6412 0.031 Uiso 1.00 1 c R . .
H(3) H 0.5560 0.4879 0.7186 0.031 Uiso 1.00 1 c R . .
H(4) H 0.4007 0.4767 0.6255 0.035 Uiso 1.00 1 c R . .
H(5) H 0.3455 0.4892 0.5373 0.035 Uiso 1.00 1 c R . .
H(6) H 0.3321 0.5158 0.6126 0.035 Uiso 1.00 1 c R . .
H(7) H 0.3024 0.5677 0.4911 0.035 Uiso 1.00 1 c R . .
H(8) H 0.3520 0.5836 0.4256 0.035 Uiso 1.00 1 c R . .
H(9) H 0.3442 0.6149 0.4969 0.035 Uiso 1.00 1 c R . .
H(10) H 0.4918 0.6291 0.4469 0.037 Uiso 1.00 1 c R . .
H(11) H 0.5810 0.6040 0.4456 0.037 Uiso 1.00 1 c R . .
H(12) H 0.5813 0.6391 0.5132 0.037 Uiso 1.00 1 c R . .
H(13) H 0.7021 0.5840 0.5724 0.029 Uiso 1.00 1 c R . .
H(14) H 0.7092 0.5331 0.5845 0.029 Uiso 1.00 1 c R . .
H(15) H 0.7124 0.5638 0.6594 0.029 Uiso 1.00 1 c R . .
H(16) H 0.3830 0.7639 0.8446 0.034 Uiso 1.00 1 c R . .
H(17) H 0.3553 0.7916 0.7644 0.034 Uiso 1.00 1 c R . .
H(18) H 0.4460 0.7651 0.7845 0.034 Uiso 1.00 1 c R . .
H(19) H 0.2404 0.6698 0.8680 0.042 Uiso 1.00 1 c R . .
H(20) H 0.2509 0.7209 0.8733 0.042 Uiso 1.00 1 c R . .
H(21) H 0.3365 0.6908 0.8993 0.042 Uiso 1.00 1 c R . .
H(22) H 0.1548 0.6208 0.6674 0.039 Uiso 1.00 1 c R . .
H(23) H 0.1301 0.6469 0.7386 0.039 Uiso 1.00 1 c R . .
H(24) H 0.2083 0.6122 0.7579 0.039 Uiso 1.00 1 c R . .
H(25) H 0.2452 0.6833 0.5196 0.035 Uiso 1.00 1 c R . .
H(26) H 0.1593 0.6689 0.5479 0.035 Uiso 1.00 1 c R . .
H(27) H 0.2402 0.6362 0.5554 0.035 Uiso 1.00 1 c R . .
H(28) H 0.3782 0.7735 0.6294 0.028 Uiso 1.00 1 c R . .
H(29) H 0.2903 0.7601 0.5639 0.028 Uiso 1.00 1 c R . .
H(30) H 0.3797 0.7333 0.5722 0.028 Uiso 1.00 1 c R . .
H(31) H 0.1569 0.5121 0.7717 0.043 Uiso 1.00 1 c R . .
H(32) H 0.2085 0.4676 0.8082 0.043 Uiso 1.00 1 c R . .
H(33) H 0.1271 0.4292 0.7020 0.113 Uiso 1.00 1 c R . .
H(34) H 0.0416 0.5041 0.6422 0.058 Uiso 1.00 1 c R . .
H(35) H 0.0252 0.4558 0.6026 0.058 Uiso 1.00 1 c R . .
H(36) H 0.6204 0.7521 0.4805 0.067 Uiso 1.00 1 c R . .
H(37) H 0.6220 0.7966 0.5323 0.067 Uiso 1.00 1 c R . .
H(38) H 0.5135 0.8252 0.4314 0.085 Uiso 1.00 1 c R . .
H(39) H 0.5182 0.7472 0.3497 0.076 Uiso 1.00 1 c R . .
H(40) H 0.4533 0.7884 0.3165 0.076 Uiso 1.00 1 c R . .
H(41) H 0.9754 0.5760 0.5266 0.052 Uiso 1.00 1 c R . .
H(42) H 0.9044 0.5403 0.5351 0.052 Uiso 1.00 1 c R . .
H(43) H 0.1177 0.5923 0.4111 0.080 Uiso 1.00 1 c R . .
H(44) H 0.0620 0.5923 0.3202 0.080 Uiso 1.00 1 c R . .

loop_
_atom_site_aniso_label
_atom_site_aniso_U_11
_atom_site_aniso_U_22
_atom_site_aniso_U_33
_atom_site_aniso_U_12
_atom_site_aniso_U_13
_atom_site_aniso_U_23
Ir(1) 0.01254(16) 0.01714(19) 0.00858(17) 0.00127(12) 0.00000(12) -0.00109(12)
Ir(2) 0.01131(16) 0.01568(19) 0.01174(18) 0.00138(12) 0.00110(12) 0.00082(12)
Pd(1) 0.0150(3) 0.0276(4) 0.0221(4) -0.0067(2) -0.0008(2) -0.0007(3)
Pd(2) 0.0456(5) 0.0332(5) 0.0226(4) 0.0104(3) 0.0138(3) 0.0094(3)
Cl(1) 0.0250(12) 0.0488(17) 0.0293(14) -0.0118(11) -0.0077(10) 0.0139(12)
Cl(2) 0.053(2) 0.060(2) 0.0359(17) 0.0080(16) -0.0089(14) 0.0022(15)
Cl(3) 0.0527(19) 0.056(2) 0.0485(19) -0.0003(15) 0.0224(15) -0.0064(15)
Cl(4) 0.051(2) 0.074(2) 0.063(2) 0.0107(17) 0.0255(17) 0.028(2)
Cl(5) 0.048(2) 0.051(2) 0.085(2) -0.0039(16) 0.0207(19) 0.0081(19)
Cl(6) 0.0440(19) 0.044(2) 0.121(3) -0.0001(15) 0.028(2) -0.000(2)
Cl(7) 0.114(3) 0.051(2) 0.093(3) -0.010(2) 0.058(3) -0.009(2)
Cl(8) 0.186(6) 0.056(2) 0.088(3) -0.052(3) 0.075(3) -0.024(2)
N(1) 0.009(3) 0.022(4) 0.009(3) 0.001(2) 0.001(2) 0.002(2)
N(2) 0.017(4) 0.031(4) 0.024(4) -0.008(3) 0.002(3) -0.003(3)
N(3) 0.008(3) 0.025(4) 0.007(3) -0.000(2) -0.002(2) -0.002(2)
N(4) 0.027(4) 0.033(5) 0.019(4) -0.001(3) 0.007(3) 0.006(3)
C(1) 0.017(4) 0.026(5) 0.005(4) 0.002(3) 0.002(3) -0.001(3)
C(2) 0.014(4) 0.022(5) 0.014(4) 0.005(3) 0.003(3) -0.001(3)
C(3) 0.020(4) 0.029(5) 0.012(4) 0.003(3) 0.005(3) -0.004(3)
C(4) 0.016(4) 0.035(6) 0.017(4) -0.003(3) -0.000(3) -0.009(4)
C(5) 0.017(4) 0.022(5) 0.016(4) -0.001(3) 0.002(3) -0.008(3)
C(6) 0.020(4) 0.036(5) 0.006(4) 0.005(3) 0.005(3) -0.004(3)
C(7) 0.023(4) 0.028(5) 0.008(4) 0.005(3) 0.004(3) -0.003(3)
C(8) 0.037(5) 0.019(5) 0.018(5) 0.004(4) 0.002(4) -0.005(3)
C(9) 0.038(5) 0.022(5) 0.027(5) -0.011(4) 0.009(4) -0.016(4)
C(10) 0.023(5) 0.045(6) 0.015(5) 0.009(4) -0.001(3) -0.007(4)
C(11) 0.039(6) 0.039(6) 0.016(5) 0.001(4) 0.009(4) 0.004(4)
C(12) 0.018(4) 0.037(6) 0.019(5) 0.005(4) 0.005(3) -0.009(4)
C(13) 0.017(4) 0.012(4) 0.032(5) 0.009(3) 0.004(3) 0.000(3)
C(14) 0.013(4) 0.027(5) 0.027(5) 0.011(3) 0.012(3) 0.003(3)
C(15) 0.009(4) 0.028(5) 0.032(5) 0.003(3) 0.005(3) 0.009(4)
C(16) 0.013(4) 0.024(5) 0.021(5) 0.008(3) -0.003(3) -0.004(3)
C(17) 0.028(4) 0.013(4) 0.018(4) 0.008(3) 0.005(3) 0.003(3)
C(18) 0.035(5) 0.027(5) 0.022(5) 0.010(4) 0.003(4) -0.008(4)
C(19) 0.036(6) 0.042(7) 0.032(6) 0.004(5) 0.017(4) -0.004(5)
C(20) 0.023(5) 0.030(6) 0.050(7) 0.004(4) 0.015(4) 0.016(5)
C(21) 0.017(4) 0.036(6) 0.026(5) 0.002(4) -0.009(3) 0.000(4)
C(22) 0.025(4) 0.018(5) 0.027(5) 0.009(3) 0.005(4) 0.013(3)
C(23) 0.034(6) 0.045(7) 0.025(5) -0.015(5) 0.002(4) 0.005(5)
C(24) 0.066(11) 0.146(18) 0.062(10) -0.076(12) 0.002(8) 0.038(11)
C(25) 0.050(7) 0.051(8) 0.036(7) -0.038(6) -0.006(5) 0.015(5)
C(26) 0.078(10) 0.045(8) 0.048(8) -0.016(7) 0.022(7) 0.014(6)
C(27) 0.089(13) 0.055(10) 0.078(12) 0.000(8) 0.038(10) 0.033(9)
C(28) 0.117(14) 0.040(8) 0.036(8) 0.022(8) 0.026(8) 0.020(6)
C(29) 0.047(7) 0.045(7) 0.040(7) 0.012(5) 0.015(5) -0.001(5)
C(30) 0.080(11) 0.062(10) 0.068(10) 0.018(8) 0.039(9) 0.009(8)
C(31) 0.09(2) 0.032(13) 0.080(19) -0.020(12) 0.026(15) 0.013(12)
C(32) 0.10(3) 0.05(2) 0.033(18) -0.018(19) 0.05(2) -0.019(15)

loop_
_atom_type_symbol
_atom_type_description
_atom_type_scat_dispersion_real
_atom_type_scat_dispersion_imag
_atom_type_scat_source
C C 0.003 0.002
;

International Tables for Crystallography

(1992, Vol. C, Tables 4.2.6.8 and 6.1.1.4)

;
H H 0.000 0.000
;

International Tables for Crystallography

(1992, Vol. C, Table 6.1.1.4)

;
Cl Cl 0.148 0.159
;

International Tables for Crystallography

(1992, Vol. C, Tables 4.2.6.8 and 6.1.1.4)

;
Ir Ir -1.444 7.990
;

International Tables for Crystallography

(1992, Vol. C, Tables 4.2.6.8 and 6.1.1.4)

;
N N 0.006 0.003
;

International Tables for Crystallography

(1992, Vol. C, Tables 4.2.6.8 and 6.1.1.4)

;
Pd Pd -0.999 1.007
;

International Tables for Crystallography

(1992, Vol. C, Tables 4.2.6.8 and 6.1.1.4)

;

loop_
_geom_angle_atom_site_label_1
_geom_angle_atom_site_label_2
_geom_angle_atom_site_label_3
_geom_angle
_geom_angle_publ_flag
_geom_angle_site_symmetry_1
_geom_angle_site_symmetry_2
_geom_angle_site_symmetry_3
N(1) Ir(1) N(1) 74.6(2) yes . . 2_656
N(1) Ir(1) N(3) 73.5(2) yes . . .
N(1) Ir(1) C(3) 123.3(3) yes . . .
N(1) Ir(1) C(4) 102.7(3) yes . . .
N(1) Ir(1) C(5) 113.5(3) yes . . .
N(1) Ir(1) C(6) 149.2(2) yes . . .
N(1) Ir(1) C(7) 162.1(3) yes . . .
N(1) Ir(1) N(3) 75.3(2) yes 2_656 . .
N(1) Ir(1) C(3) 104.5(2) yes 2_656 . .
N(1) Ir(1) C(4) 134.3(3) yes 2_656 . .
N(1) Ir(1) C(5) 169.1(3) yes 2_656 . .
N(1) Ir(1) C(6) 135.4(3) yes 2_656 . .
N(1) Ir(1) C(7) 104.6(2) yes 2_656 . .
N(3) Ir(1) C(3) 162.9(3) yes . . .
N(3) Ir(1) C(4) 149.0(2) yes . . .
N(3) Ir(1) C(5) 113.5(3) yes . . .
N(3) Ir(1) C(6) 103.8(3) yes . . .
N(3) Ir(1) C(7) 124.0(3) yes . . .
C(3) Ir(1) C(4) 38.3(3) yes . . .
C(3) Ir(1) C(5) 65.1(3) yes . . .
C(3) Ir(1) C(6) 63.9(3) yes . . .
C(3) Ir(1) C(7) 39.0(3) yes . . .
C(4) Ir(1) C(5) 38.7(3) yes . . .
C(4) Ir(1) C(6) 63.4(3) yes . . .
C(4) Ir(1) C(7) 64.7(3) yes . . .
C(5) Ir(1) C(6) 38.2(3) yes . . .
C(5) Ir(1) C(7) 65.4(3) yes . . .
C(6) Ir(1) C(7) 38.3(3) yes . . .
N(1) Ir(2) N(3) 73.0(2) yes . . .
N(1) Ir(2) N(3) 74.7(2) yes . . 2_656
N(1) Ir(2) C(13) 163.5(3) yes . . .
N(1) Ir(2) C(14) 124.4(3) yes . . .
N(1) Ir(2) C(15) 103.4(3) yes . . .
N(1) Ir(2) C(16) 113.4(3) yes . . .
N(1) Ir(2) C(17) 148.4(2) yes . . .
N(3) Ir(2) N(3) 75.0(2) yes . . 2_656
N(3) Ir(2) C(13) 123.1(3) yes . . .
N(3) Ir(2) C(14) 162.2(3) yes . . .
N(3) Ir(2) C(15) 149.5(3) yes . . .
N(3) Ir(2) C(16) 114.0(3) yes . . .
N(3) Ir(2) C(17) 103.4(3) yes . . .
N(3) Ir(2) C(13) 104.7(3) yes 2_656 . .
N(3) Ir(2) C(14) 104.5(3) yes 2_656 . .
N(3) Ir(2) C(15) 134.2(3) yes 2_656 . .
N(3) Ir(2) C(16) 169.0(3) yes 2_656 . .
N(3) Ir(2) C(17) 135.8(3) yes 2_656 . .
C(13) Ir(2) C(14) 39.2(3) yes . . .
C(13) Ir(2) C(15) 64.8(3) yes . . .
C(13) Ir(2) C(16) 65.3(3) yes . . .
C(13) Ir(2) C(17) 38.5(3) yes . . .
C(14) Ir(2) C(15) 38.3(3) yes . . .
C(14) Ir(2) C(16) 64.9(3) yes . . .
C(14) Ir(2) C(17) 64.1(3) yes . . .
C(15) Ir(2) C(16) 38.5(3) yes . . .
C(15) Ir(2) C(17) 63.4(3) yes . . .
C(16) Ir(2) C(17) 38.1(3) yes . . .
Cl(1) Pd(1) N(2) 92.7(2) yes . . .
Cl(1) Pd(1) C(23) 166.3(3) yes . . .
Cl(1) Pd(1) C(24) 129.1(4) yes . . .
Cl(1) Pd(1) C(25) 97.2(3) yes . . .
N(2) Pd(1) C(23) 100.9(3) yes . . .
N(2) Pd(1) C(24) 135.8(4) yes . . .
N(2) Pd(1) C(25) 169.8(4) yes . . .
C(23) Pd(1) C(24) 38.3(5) yes . . .
C(23) Pd(1) C(25) 69.1(4) yes . . .
C(24) Pd(1) C(25) 35.8(5) yes . . .
Cl(2) Pd(2) N(4) 92.8(2) yes . . .
Cl(2) Pd(2) C(26) 164.0(4) yes . . .
Cl(2) Pd(2) C(27) 129.4(4) yes . . .
Cl(2) Pd(2) C(28) 96.2(4) yes . . .
N(4) Pd(2) C(26) 102.8(4) yes . . .
N(4) Pd(2) C(27) 135.7(5) yes . . .
N(4) Pd(2) C(28) 169.8(5) yes . . .
C(26) Pd(2) C(27) 37.0(5) yes . . .
C(26) Pd(2) C(28) 68.0(5) yes . . .
C(27) Pd(2) C(28) 37.6(6) yes . . .
C(31) Cl(7) C(32) 57.0(17) yes . . .
C(31) Cl(8) C(32) 54.1(16) yes . . .
Ir(1) N(1) Ir(1) 103.2(2) yes . . 2_656
Ir(1) N(1) Ir(2) 105.5(3) yes . . .
Ir(1) N(1) C(1) 113.9(6) yes . . .
Ir(1) N(1) Ir(2) 102.8(2) yes 2_656 . .
Ir(1) N(1) C(1) 115.5(5) yes 2_656 . .
Ir(2) N(1) C(1) 114.5(5) yes . . .
Pd(1) N(2) C(1) 175.8(7) yes . . .
Ir(1) N(3) Ir(2) 105.3(3) yes . . .
Ir(1) N(3) Ir(2) 102.4(2) yes . . 2_656
Ir(1) N(3) C(2) 115.2(6) yes . . .
Ir(2) N(3) Ir(2) 102.7(3) yes . . 2_656
Ir(2) N(3) C(2) 115.2(5) yes . . .
Ir(2) N(3) C(2) 114.4(5) yes 2_656 . .
Pd(2) N(4) C(2) 173.8(7) yes . . .
N(1) C(1) N(2) 178.7(8) yes . . .
N(3) C(2) N(4) 178.7(9) yes . . .
Ir(1) C(3) C(4) 71.7(5) yes . . .
Ir(1) C(3) C(7) 70.5(5) yes . . .
Ir(1) C(3) C(8) 128.4(6) yes . . .
C(4) C(3) C(7) 108.1(8) yes . . .
C(4) C(3) C(8) 124.5(9) yes . . .
C(7) C(3) C(8) 127.1(8) yes . . .
Ir(1) C(4) C(3) 70.0(5) yes . . .
Ir(1) C(4) C(5) 69.9(5) yes . . .
Ir(1) C(4) C(9) 131.3(7) yes . . .
C(3) C(4) C(5) 108.5(8) yes . . .
C(3) C(4) C(9) 125.1(9) yes . . .
C(5) C(4) C(9) 126.0(7) yes . . .
Ir(1) C(5) C(4) 71.4(5) yes . . .
Ir(1) C(5) C(6) 71.3(4) yes . . .
Ir(1) C(5) C(10) 127.0(7) yes . . .
C(4) C(5) C(6) 106.3(7) yes . . .
C(4) C(5) C(10) 126.1(8) yes . . .
C(6) C(5) C(10) 127.3(9) yes . . .
Ir(1) C(6) C(5) 70.4(5) yes . . .
Ir(1) C(6) C(7) 70.3(5) yes . . .
Ir(1) C(6) C(11) 129.9(7) yes . . .
C(5) C(6) C(7) 110.4(8) yes . . .
C(5) C(6) C(11) 125.6(8) yes . . .
C(7) C(6) C(11) 123.8(9) yes . . .
Ir(1) C(7) C(3) 70.5(5) yes . . .
Ir(1) C(7) C(6) 71.4(5) yes . . .
Ir(1) C(7) C(12) 128.4(6) yes . . .
C(3) C(7) C(6) 106.5(8) yes . . .
C(3) C(7) C(12) 125.8(8) yes . . .
C(6) C(7) C(12) 127.4(9) yes . . .
Ir(2) C(13) C(14) 70.8(5) yes . . .
Ir(2) C(13) C(17) 72.0(5) yes . . .
Ir(2) C(13) C(18) 129.8(6) yes . . .
C(14) C(13) C(17) 106.5(7) yes . . .
C(14) C(13) C(18) 126.9(9) yes . . .
C(17) C(13) C(18) 125.9(9) yes . . .
Ir(2) C(14) C(13) 70.0(5) yes . . .
Ir(2) C(14) C(15) 71.6(5) yes . . .
Ir(2) C(14) C(19) 130.2(6) yes . . .
C(13) C(14) C(15) 107.9(8) yes . . .
C(13) C(14) C(19) 125.2(8) yes . . .
C(15) C(14) C(19) 126.4(9) yes . . .
Ir(2) C(15) C(14) 70.1(5) yes . . .
Ir(2) C(15) C(16) 70.0(5) yes . . .
Ir(2) C(15) C(20) 130.6(7) yes . . .
C(14) C(15) C(16) 108.6(8) yes . . .
C(14) C(15) C(20) 124.1(10) yes . . .
C(16) C(15) C(20) 127.0(8) yes . . .
Ir(2) C(16) C(15) 71.5(4) yes . . .
Ir(2) C(16) C(17) 71.8(4) yes . . .
Ir(2) C(16) C(21) 130.6(7) yes . . .
C(15) C(16) C(17) 107.1(8) yes . . .
C(15) C(16) C(21) 125.1(8) yes . . .
C(17) C(16) C(21) 126.8(9) yes . . .
Ir(2) C(17) C(13) 69.6(4) yes . . .
Ir(2) C(17) C(16) 70.1(4) yes . . .
Ir(2) C(17) C(22) 130.4(7) yes . . .
C(13) C(17) C(16) 109.6(8) yes . . .
C(13) C(17) C(22) 125.7(8) yes . . .
C(16) C(17) C(22) 124.6(8) yes . . .
Pd(1) C(23) C(24) 69.6(9) yes . . .
Pd(1) C(24) C(23) 72.1(10) yes . . .
Pd(1) C(24) C(25) 71.7(11) yes . . .
C(23) C(24) C(25) 126.8(19) yes . . .
Pd(1) C(25) C(24) 72.5(11) yes . . .
Pd(2) C(26) C(27) 69.2(10) yes . . .
Pd(2) C(27) C(26) 73.8(10) yes . . .
Pd(2) C(27) C(28) 70.7(10) yes . . .
C(26) C(27) C(28) 122.8(16) yes . . .
Pd(2) C(28) C(27) 71.7(10) yes . . .
Cl(3) C(29) Cl(4) 111.1(7) yes . . .
Cl(5) C(30) Cl(6) 116.9(9) yes . . .
Cl(7) C(31) Cl(8) 107.7(14) yes . . .
Cl(7) C(31) C(32) 63.0(15) yes . . .
Cl(8) C(31) C(32) 60.3(15) yes . . .
Cl(7) C(32) Cl(8) 109(2) yes . . .
Cl(7) C(32) C(31) 60.0(17) yes . . .
Cl(8) C(32) C(31) 65.6(18) yes . . .
C(3) C(8) H(1) 109.5 no . . .
C(3) C(8) H(2) 109.5 no . . .
C(3) C(8) H(3) 109.5 no . . .
H(1) C(8) H(2) 109.5 no . . .
H(1) C(8) H(3) 109.5 no . . .
H(2) C(8) H(3) 109.5 no . . .
C(4) C(9) H(4) 109.5 no . . .
C(4) C(9) H(5) 109.5 no . . .
C(4) C(9) H(6) 109.5 no . . .
H(4) C(9) H(5) 109.5 no . . .
H(4) C(9) H(6) 109.5 no . . .
H(5) C(9) H(6) 109.5 no . . .
C(5) C(10) H(7) 109.5 no . . .
C(5) C(10) H(8) 109.5 no . . .
C(5) C(10) H(9) 109.5 no . . .
H(7) C(10) H(8) 109.5 no . . .
H(7) C(10) H(9) 109.5 no . . .
H(8) C(10) H(9) 109.5 no . . .
C(6) C(11) H(10) 109.5 no . . .
C(6) C(11) H(11) 109.5 no . . .
C(6) C(11) H(12) 109.5 no . . .
H(10) C(11) H(11) 109.5 no . . .
H(10) C(11) H(12) 109.5 no . . .
H(11) C(11) H(12) 109.5 no . . .
C(7) C(12) H(13) 109.5 no . . .
C(7) C(12) H(14) 109.5 no . . .
C(7) C(12) H(15) 109.5 no . . .
H(13) C(12) H(14) 109.5 no . . .
H(13) C(12) H(15) 109.5 no . . .
H(14) C(12) H(15) 109.5 no . . .
C(13) C(18) H(16) 109.5 no . . .
C(13) C(18) H(17) 109.5 no . . .
C(13) C(18) H(18) 109.5 no . . .
H(16) C(18) H(17) 109.5 no . . .
H(16) C(18) H(18) 109.5 no . . .
H(17) C(18) H(18) 109.5 no . . .
C(14) C(19) H(19) 109.5 no . . .
C(14) C(19) H(20) 109.5 no . . .
C(14) C(19) H(21) 109.5 no . . .
H(19) C(19) H(20) 109.5 no . . .
H(19) C(19) H(21) 109.5 no . . .
H(20) C(19) H(21) 109.5 no . . .
C(15) C(20) H(22) 109.5 no . . .
C(15) C(20) H(23) 109.5 no . . .
C(15) C(20) H(24) 109.5 no . . .
H(22) C(20) H(23) 109.5 no . . .
H(22) C(20) H(24) 109.5 no . . .
H(23) C(20) H(24) 109.5 no . . .
C(16) C(21) H(25) 109.5 no . . .
C(16) C(21) H(26) 109.5 no . . .
C(16) C(21) H(27) 109.5 no . . .
H(25) C(21) H(26) 109.5 no . . .
H(25) C(21) H(27) 109.5 no . . .
H(26) C(21) H(27) 109.5 no . . .
C(17) C(22) H(28) 109.5 no . . .
C(17) C(22) H(29) 109.5 no . . .
C(17) C(22) H(30) 109.5 no . . .
H(28) C(22) H(29) 109.5 no . . .
H(28) C(22) H(30) 109.5 no . . .
H(29) C(22) H(30) 109.5 no . . .
Pd(1) C(23) H(31) 69.1 no . . .
Pd(1) C(23) H(32) 134.9 no . . .
C(24) C(23) H(31) 120.0 no . . .
C(24) C(23) H(32) 120.0 no . . .
H(31) C(23) H(32) 120.0 no . . .
Pd(1) C(24) H(33) 134.1 no . . .
C(23) C(24) H(33) 116.6 no . . .
C(25) C(24) H(33) 116.6 no . . .
Pd(1) C(25) H(34) 67.1 no . . .
Pd(1) C(25) H(35) 133.6 no . . .
C(24) C(25) H(34) 120.0 no . . .
C(24) C(25) H(35) 120.0 no . . .
H(34) C(25) H(35) 120.0 no . . .
Pd(2) C(26) H(36) 72.2 no . . .
Pd(2) C(26) H(37) 131.4 no . . .
C(27) C(26) H(36) 120.0 no . . .
C(27) C(26) H(37) 120.0 no . . .
H(36) C(26) H(37) 120.0 no . . .
Pd(2) C(27) H(38) 129.6 no . . .
C(26) C(27) H(38) 118.6 no . . .
C(28) C(27) H(38) 118.6 no . . .
Pd(2) C(28) H(39) 71.5 no . . .
Pd(2) C(28) H(40) 129.2 no . . .
C(27) C(28) H(39) 120.0 no . . .
C(27) C(28) H(40) 120.0 no . . .
H(39) C(28) H(40) 120.0 no . . .
Cl(3) C(29) H(41) 109.4 no . . .
Cl(3) C(29) H(42) 109.4 no . . .
Cl(4) C(29) H(41) 109.4 no . . .
Cl(4) C(29) H(42) 109.4 no . . .
H(41) C(29) H(42) 108.0 no . . .
Cl(5) C(30) H(43) 108.1 no . . .
Cl(5) C(30) H(44) 108.1 no . . .
Cl(6) C(30) H(43) 108.1 no . . .
Cl(6) C(30) H(44) 108.1 no . . .
H(43) C(30) H(44) 107.3 no . . .

loop_
_geom_bond_atom_site_label_1
_geom_bond_atom_site_label_2
_geom_bond_distance
_geom_bond_publ_flag
_geom_bond_site_symmetry_1
_geom_bond_site_symmetry_2
Ir(1) N(1) 2.161(8) yes . .
Ir(1) N(1) 2.157(6) yes . 2_656
Ir(1) N(3) 2.154(7) yes . .
Ir(1) C(3) 2.171(10) yes . .
Ir(1) C(4) 2.194(9) yes . .
Ir(1) C(5) 2.173(8) yes . .
Ir(1) C(6) 2.185(9) yes . .
Ir(1) C(7) 2.171(10) yes . .
Ir(2) N(1) 2.163(7) yes . .
Ir(2) N(3) 2.175(7) yes . .
Ir(2) N(3) 2.180(6) yes . 2_656
Ir(2) C(13) 2.164(9) yes . .
Ir(2) C(14) 2.175(10) yes . .
Ir(2) C(15) 2.195(9) yes . .
Ir(2) C(16) 2.174(8) yes . .
Ir(2) C(17) 2.196(8) yes . .
Pd(1) Cl(1) 2.369(2) yes . .
Pd(1) N(2) 2.062(8) yes . .
Pd(1) C(23) 2.132(12) yes . .
Pd(1) C(24) 2.10(2) yes . .
Pd(1) C(25) 2.090(13) yes . .
Pd(2) Cl(2) 2.355(3) yes . .
Pd(2) N(4) 2.072(8) yes . .
Pd(2) C(26) 2.162(15) yes . .
Pd(2) C(27) 2.105(18) yes . .
Pd(2) C(28) 2.093(16) yes . .
Cl(3) C(29) 1.775(13) yes . .
Cl(4) C(29) 1.769(12) yes . .
Cl(5) C(30) 1.689(19) yes . .
Cl(6) C(30) 1.723(19) yes . .
Cl(7) C(31) 1.70(2) yes . .
Cl(7) C(32) 1.75(3) yes . .
Cl(8) C(31) 1.86(2) yes . .
Cl(8) C(32) 1.77(3) yes . .
N(1) C(1) 1.317(11) yes . .
N(2) C(1) 1.156(12) yes . .
N(3) C(2) 1.313(12) yes . .
N(4) C(2) 1.162(12) yes . .
C(3) C(4) 1.433(12) yes . .
C(3) C(7) 1.451(14) yes . .
C(3) C(8) 1.492(13) yes . .
C(4) C(5) 1.448(14) yes . .
C(4) C(9) 1.488(15) yes . .
C(5) C(6) 1.428(13) yes . .
C(5) C(10) 1.482(12) yes . .
C(6) C(7) 1.429(12) yes . .
C(6) C(11) 1.504(15) yes . .
C(7) C(12) 1.490(13) yes . .
C(13) C(14) 1.456(14) yes . .
C(13) C(17) 1.437(14) yes . .
C(13) C(18) 1.479(13) yes . .
C(14) C(15) 1.432(13) yes . .
C(14) C(19) 1.510(16) yes . .
C(15) C(16) 1.440(15) yes . .
C(15) C(20) 1.498(15) yes . .
C(16) C(17) 1.427(13) yes . .
C(16) C(21) 1.489(13) yes . .
C(17) C(22) 1.490(14) yes . .
C(23) C(24) 1.39(2) yes . .
C(24) C(25) 1.29(2) yes . .
C(26) C(27) 1.36(2) yes . .
C(27) C(28) 1.35(2) yes . .
C(31) C(32) 1.65(5) yes . .
C(8) H(1) 0.980 no . .
C(8) H(2) 0.980 no . .
C(8) H(3) 0.980 no . .
C(9) H(4) 0.980 no . .
C(9) H(5) 0.980 no . .
C(9) H(6) 0.980 no . .
C(10) H(7) 0.980 no . .
C(10) H(8) 0.980 no . .
C(10) H(9) 0.980 no . .
C(11) H(10) 0.980 no . .
C(11) H(11) 0.980 no . .
C(11) H(12) 0.980 no . .
C(12) H(13) 0.980 no . .
C(12) H(14) 0.980 no . .
C(12) H(15) 0.980 no . .
C(18) H(16) 0.980 no . .
C(18) H(17) 0.980 no . .
C(18) H(18) 0.980 no . .
C(19) H(19) 0.980 no . .
C(19) H(20) 0.980 no . .
C(19) H(21) 0.980 no . .
C(20) H(22) 0.980 no . .
C(20) H(23) 0.980 no . .
C(20) H(24) 0.980 no . .
C(21) H(25) 0.980 no . .
C(21) H(26) 0.980 no . .
C(21) H(27) 0.980 no . .
C(22) H(28) 0.980 no . .
C(22) H(29) 0.980 no . .
C(22) H(30) 0.980 no . .
C(23) H(31) 0.950 no . .
C(23) H(32) 0.950 no . .
C(24) H(33) 0.950 no . .
C(25) H(34) 0.950 no . .
C(25) H(35) 0.950 no . .
C(26) H(36) 0.950 no . .
C(26) H(37) 0.950 no . .
C(27) H(38) 0.950 no . .
C(28) H(39) 0.950 no . .
C(28) H(40) 0.950 no . .
C(29) H(41) 0.990 no . .
C(29) H(42) 0.990 no . .
C(30) H(43) 0.990 no . .
C(30) H(44) 0.990 no . .

loop_
_geom_torsion_atom_site_label_1
_geom_torsion_atom_site_label_2
_geom_torsion_atom_site_label_3
_geom_torsion_atom_site_label_4
_geom_torsion
_geom_torsion_publ_flag
_geom_torsion_site_symmetry_1
_geom_torsion_site_symmetry_2
_geom_torsion_site_symmetry_3
_geom_torsion_site_symmetry_4
N(1) Ir(1) N(1) Ir(1) 16.1(2) ? . . 2_656 2_656
N(1) Ir(1) N(1) Ir(2) -93.4(3) ? . . 2_656 2_656
N(1) Ir(1) N(1) C(1) 141.1(7) ? . . 2_656 2_656
N(1) Ir(1) N(1) Ir(1) -16.2(2) ? 2_656 . . 2_656
N(1) Ir(1) N(1) Ir(2) 91.4(3) ? 2_656 . . .
N(1) Ir(1) N(1) C(1) -142.1(6) ? 2_656 . . .
N(1) Ir(1) N(3) Ir(2) -12.4(2) ? . . . .
N(1) Ir(1) N(3) C(2) -140.5(6) ? . . . .
N(1) Ir(1) N(3) Ir(2) 94.7(3) ? . . . 2_656
N(3) Ir(1) N(1) Ir(1) -95.1(3) ? . . . 2_656
N(3) Ir(1) N(1) Ir(2) 12.5(2) ? . . . .
N(3) Ir(1) N(1) C(1) 139.0(6) ? . . . .
N(1) Ir(1) C(3) C(4) 66.0(6) ? . . . .
N(1) Ir(1) C(3) C(7) -176.3(4) ? . . . .
N(1) Ir(1) C(3) C(8) -54.0(9) ? . . . .
C(3) Ir(1) N(1) Ir(1) 81.3(3) ? . . . 2_656
C(3) Ir(1) N(1) Ir(2) -171.2(2) ? . . . .
C(3) Ir(1) N(1) C(1) -44.7(6) ? . . . .
N(1) Ir(1) C(4) C(3) -128.5(5) ? . . . .
N(1) Ir(1) C(4) C(5) 111.9(5) ? . . . .
N(1) Ir(1) C(4) C(9) -8.9(9) ? . . . .
C(4) Ir(1) N(1) Ir(1) 116.7(3) ? . . . 2_656
C(4) Ir(1) N(1) Ir(2) -135.7(3) ? . . . .
C(4) Ir(1) N(1) C(1) -9.2(6) ? . . . .
N(1) Ir(1) C(5) C(4) -80.8(5) ? . . . .
N(1) Ir(1) C(5) C(6) 163.9(5) ? . . . .
N(1) Ir(1) C(5) C(10) 40.8(9) ? . . . .
C(5) Ir(1) N(1) Ir(1) 156.0(3) ? . . . 2_656
C(5) Ir(1) N(1) Ir(2) -96.4(3) ? . . . .
C(5) Ir(1) N(1) C(1) 30.0(6) ? . . . .
N(1) Ir(1) C(6) C(5) -29.7(9) ? . . . .
N(1) Ir(1) C(6) C(7) -151.0(6) ? . . . .
N(1) Ir(1) C(6) C(11) 90.8(10) ? . . . .
C(6) Ir(1) N(1) Ir(1) 175.6(5) ? . . . 2_656
C(6) Ir(1) N(1) Ir(2) -76.9(6) ? . . . .
C(6) Ir(1) N(1) C(1) 49.6(9) ? . . . .
N(1) Ir(1) C(7) C(3) 10.1(11) ? . . . .
N(1) Ir(1) C(7) C(6) 126.0(8) ? . . . .
N(1) Ir(1) C(7) C(12) -110.6(11) ? . . . .
C(7) Ir(1) N(1) Ir(1) 73.7(9) ? . . . 2_656
C(7) Ir(1) N(1) Ir(2) -178.8(7) ? . . . .
C(7) Ir(1) N(1) C(1) -52.3(11) ? . . . .
N(1) Ir(1) N(3) Ir(2) -90.4(3) ? 2_656 . . .
N(1) Ir(1) N(3) C(2) 141.5(6) ? 2_656 . . .
N(1) Ir(1) N(3) Ir(2) 16.7(3) ? 2_656 . . 2_656
N(3) Ir(1) N(1) Ir(1) 92.7(3) ? . . 2_656 2_656
N(3) Ir(1) N(1) Ir(2) -16.9(3) ? . . 2_656 2_656
N(3) Ir(1) N(1) C(1) -142.3(7) ? . . 2_656 2_656
N(1) Ir(1) C(3) C(4) 146.8(5) ? 2_656 . . .
N(1) Ir(1) C(3) C(7) -95.4(4) ? 2_656 . . .
N(1) Ir(1) C(3) C(8) 26.9(9) ? 2_656 . . .
C(3) Ir(1) N(1) Ir(1) -105.0(3) ? . . 2_656 2_656
C(3) Ir(1) N(1) Ir(2) 145.4(3) ? . . 2_656 2_656
C(3) Ir(1) N(1) C(1) 20.0(7) ? . . 2_656 2_656
N(1) Ir(1) C(4) C(3) -47.8(7) ? 2_656 . . .
N(1) Ir(1) C(4) C(5) -167.4(5) ? 2_656 . . .
N(1) Ir(1) C(4) C(9) 71.9(9) ? 2_656 . . .
C(4) Ir(1) N(1) Ir(1) -76.7(5) ? . . 2_656 2_656
C(4) Ir(1) N(1) Ir(2) 173.7(3) ? . . 2_656 2_656
C(4) Ir(1) N(1) C(1) 48.3(8) ? . . 2_656 2_656
N(1) Ir(1) C(5) C(4) 55.5(19) ? 2_656 . . .
N(1) Ir(1) C(5) C(6) -59.7(19) ? 2_656 . . .
N(1) Ir(1) C(5) C(10) 177.2(14) ? 2_656 . . .
C(5) Ir(1) N(1) Ir(1) -122.8(17) ? . . 2_656 2_656
C(5) Ir(1) N(1) Ir(2) 127.6(16) ? . . 2_656 2_656
C(5) Ir(1) N(1) C(1) 2(2) ? . . 2_656 2_656
N(1) Ir(1) C(6) C(5) 166.5(5) ? 2_656 . . .
N(1) Ir(1) C(6) C(7) 45.2(7) ? 2_656 . . .
N(1) Ir(1) C(6) C(11) -73.0(9) ? 2_656 . . .
C(6) Ir(1) N(1) Ir(1) -172.4(3) ? . . 2_656 2_656
C(6) Ir(1) N(1) Ir(2) 78.0(5) ? . . 2_656 2_656
C(6) Ir(1) N(1) C(1) -47.4(8) ? . . 2_656 2_656
N(1) Ir(1) C(7) C(3) 95.1(4) ? 2_656 . . .
N(1) Ir(1) C(7) C(6) -149.0(5) ? 2_656 . . .
N(1) Ir(1) C(7) C(12) -25.6(9) ? 2_656 . . .
C(7) Ir(1) N(1) Ir(1) -145.4(3) ? . . 2_656 2_656
C(7) Ir(1) N(1) Ir(2) 105.0(3) ? . . 2_656 2_656
C(7) Ir(1) N(1) C(1) -20.4(7) ? . . 2_656 2_656
N(3) Ir(1) C(3) C(4) -126.1(9) ? . . . .
N(3) Ir(1) C(3) C(7) -8.4(11) ? . . . .
N(3) Ir(1) C(3) C(8) 113.9(11) ? . . . .
C(3) Ir(1) N(3) Ir(2) 178.1(8) ? . . . .
C(3) Ir(1) N(3) C(2) 50.0(11) ? . . . .
C(3) Ir(1) N(3) Ir(2) -74.8(10) ? . . . 2_656
N(3) Ir(1) C(4) C(3) 152.5(6) ? . . . .
N(3) Ir(1) C(4) C(5) 32.9(9) ? . . . .
N(3) Ir(1) C(4) C(9) -87.9(10) ? . . . .
C(4) Ir(1) N(3) Ir(2) 74.8(7) ? . . . .
C(4) Ir(1) N(3) C(2) -53.3(9) ? . . . .
C(4) Ir(1) N(3) Ir(2) -178.1(5) ? . . . 2_656
N(3) Ir(1) C(5) C(4) -162.3(5) ? . . . .
N(3) Ir(1) C(5) C(6) 82.5(5) ? . . . .
N(3) Ir(1) C(5) C(10) -40.6(9) ? . . . .
C(5) Ir(1) N(3) Ir(2) 96.5(3) ? . . . .
C(5) Ir(1) N(3) C(2) -31.6(7) ? . . . .
C(5) Ir(1) N(3) Ir(2) -156.4(3) ? . . . 2_656
N(3) Ir(1) C(6) C(5) -110.5(5) ? . . . .
N(3) Ir(1) C(6) C(7) 128.1(5) ? . . . .
N(3) Ir(1) C(6) C(11) 10.0(9) ? . . . .
C(6) Ir(1) N(3) Ir(2) 135.7(3) ? . . . .
C(6) Ir(1) N(3) C(2) 7.6(6) ? . . . .
C(6) Ir(1) N(3) Ir(2) -117.2(3) ? . . . 2_656
N(3) Ir(1) C(7) C(3) 177.0(4) ? . . . .
N(3) Ir(1) C(7) C(6) -67.1(6) ? . . . .
N(3) Ir(1) C(7) C(12) 56.3(9) ? . . . .
C(7) Ir(1) N(3) Ir(2) 171.7(2) ? . . . .
C(7) Ir(1) N(3) C(2) 43.6(6) ? . . . .
C(7) Ir(1) N(3) Ir(2) -81.2(3) ? . . . 2_656
C(3) Ir(1) C(4) C(5) -119.6(8) ? . . . .
C(3) Ir(1) C(4) C(9) 119.6(11) ? . . . .
C(4) Ir(1) C(3) C(7) 117.7(7) ? . . . .
C(4) Ir(1) C(3) C(8) -120.0(11) ? . . . .
C(3) Ir(1) C(5) C(4) 36.5(5) ? . . . .
C(3) Ir(1) C(5) C(6) -78.8(6) ? . . . .
C(3) Ir(1) C(5) C(10) 158.1(10) ? . . . .
C(5) Ir(1) C(3) C(4) -36.8(5) ? . . . .
C(5) Ir(1) C(3) C(7) 80.9(5) ? . . . .
C(5) Ir(1) C(3) C(8) -156.8(10) ? . . . .
C(3) Ir(1) C(6) C(5) 82.2(5) ? . . . .
C(3) Ir(1) C(6) C(7) -39.1(5) ? . . . .
C(3) Ir(1) C(6) C(11) -157.3(9) ? . . . .
C(6) Ir(1) C(3) C(4) -79.4(6) ? . . . .
C(6) Ir(1) C(3) C(7) 38.4(4) ? . . . .
C(6) Ir(1) C(3) C(8) 160.7(9) ? . . . .
C(3) Ir(1) C(7) C(6) 115.9(7) ? . . . .
C(3) Ir(1) C(7) C(12) -120.7(10) ? . . . .
C(7) Ir(1) C(3) C(4) -117.7(7) ? . . . .
C(7) Ir(1) C(3) C(8) 122.3(10) ? . . . .
C(4) Ir(1) C(5) C(6) -115.3(8) ? . . . .
C(4) Ir(1) C(5) C(10) 121.6(11) ? . . . .
C(5) Ir(1) C(4) C(3) 119.6(8) ? . . . .
C(5) Ir(1) C(4) C(9) -120.8(11) ? . . . .
C(4) Ir(1) C(6) C(5) 39.2(5) ? . . . .
C(4) Ir(1) C(6) C(7) -82.1(6) ? . . . .
C(4) Ir(1) C(6) C(11) 159.8(9) ? . . . .
C(6) Ir(1) C(4) C(3) 80.8(6) ? . . . .
C(6) Ir(1) C(4) C(5) -38.8(5) ? . . . .
C(6) Ir(1) C(4) C(9) -159.5(9) ? . . . .
C(4) Ir(1) C(7) C(3) -37.4(4) ? . . . .
C(4) Ir(1) C(7) C(6) 78.5(5) ? . . . .
C(4) Ir(1) C(7) C(12) -158.1(9) ? . . . .
C(7) Ir(1) C(4) C(3) 38.1(5) ? . . . .
C(7) Ir(1) C(4) C(5) -81.5(6) ? . . . .
C(7) Ir(1) C(4) C(9) 157.7(9) ? . . . .
C(5) Ir(1) C(6) C(7) -121.3(8) ? . . . .
C(5) Ir(1) C(6) C(11) 120.5(10) ? . . . .
C(6) Ir(1) C(5) C(4) 115.3(8) ? . . . .
C(6) Ir(1) C(5) C(10) -123.1(11) ? . . . .
C(5) Ir(1) C(7) C(3) -80.3(5) ? . . . .
C(5) Ir(1) C(7) C(6) 35.6(5) ? . . . .
C(5) Ir(1) C(7) C(12) 159.0(9) ? . . . .
C(7) Ir(1) C(5) C(4) 79.6(6) ? . . . .
C(7) Ir(1) C(5) C(6) -35.6(5) ? . . . .
C(7) Ir(1) C(5) C(10) -158.7(10) ? . . . .
C(6) Ir(1) C(7) C(3) -115.9(7) ? . . . .
C(6) Ir(1) C(7) C(12) 123.4(11) ? . . . .
C(7) Ir(1) C(6) C(5) 121.3(8) ? . . . .
C(7) Ir(1) C(6) C(11) -118.1(10) ? . . . .
N(1) Ir(2) N(3) Ir(1) 12.4(2) ? . . . .
N(1) Ir(2) N(3) C(2) 140.6(6) ? . . . .
N(1) Ir(2) N(3) Ir(2) -94.4(3) ? . . . 2_656
N(3) Ir(2) N(1) Ir(1) -12.4(2) ? . . . .
N(3) Ir(2) N(1) Ir(1) 95.4(3) ? . . . 2_656
N(3) Ir(2) N(1) C(1) -138.5(6) ? . . . .
N(1) Ir(2) N(3) Ir(1) -16.7(3) ? . . 2_656 2_656
N(1) Ir(2) N(3) Ir(2) 92.4(3) ? . . 2_656 2_656
N(1) Ir(2) N(3) C(2) -142.1(7) ? . . 2_656 2_656
N(3) Ir(2) N(1) Ir(1) -91.1(3) ? 2_656 . . .
N(3) Ir(2) N(1) Ir(1) 16.7(2) ? 2_656 . . 2_656
N(3) Ir(2) N(1) C(1) 142.8(6) ? 2_656 . . .
N(1) Ir(2) C(13) C(14) -9.4(12) ? . . . .
N(1) Ir(2) C(13) C(17) -124.9(10) ? . . . .
N(1) Ir(2) C(13) C(18) 113.1(11) ? . . . .
C(13) Ir(2) N(1) Ir(1) 178.8(8) ? . . . .
C(13) Ir(2) N(1) Ir(1) -73.4(10) ? . . . 2_656
C(13) Ir(2) N(1) C(1) 52.7(12) ? . . . .
N(1) Ir(2) C(14) C(13) 176.8(4) ? . . . .
N(1) Ir(2) C(14) C(15) -65.4(6) ? . . . .
N(1) Ir(2) C(14) C(19) 57.1(9) ? . . . .
C(14) Ir(2) N(1) Ir(1) 171.6(2) ? . . . .
C(14) Ir(2) N(1) Ir(1) -80.6(3) ? . . . 2_656
C(14) Ir(2) N(1) C(1) 45.5(7) ? . . . .
N(1) Ir(2) C(15) C(14) 129.5(5) ? . . . .
N(1) Ir(2) C(15) C(16) -110.9(5) ? . . . .
N(1) Ir(2) C(15) C(20) 11.2(10) ? . . . .
C(15) Ir(2) N(1) Ir(1) 136.2(3) ? . . . .
C(15) Ir(2) N(1) Ir(1) -116.0(3) ? . . . 2_656
C(15) Ir(2) N(1) C(1) 10.1(7) ? . . . .
N(1) Ir(2) C(16) C(15) 82.0(6) ? . . . .
N(1) Ir(2) C(16) C(17) -162.1(5) ? . . . .
N(1) Ir(2) C(16) C(21) -38.9(10) ? . . . .
C(16) Ir(2) N(1) Ir(1) 96.9(3) ? . . . .
C(16) Ir(2) N(1) Ir(1) -155.3(3) ? . . . 2_656
C(16) Ir(2) N(1) C(1) -29.2(7) ? . . . .
N(1) Ir(2) C(17) C(13) 153.5(6) ? . . . .
N(1) Ir(2) C(17) C(16) 32.5(10) ? . . . .
N(1) Ir(2) C(17) C(22) -86.5(9) ? . . . .
C(17) Ir(2) N(1) Ir(1) 75.8(7) ? . . . .
C(17) Ir(2) N(1) Ir(1) -176.4(5) ? . . . 2_656
C(17) Ir(2) N(1) C(1) -50.4(10) ? . . . .
N(3) Ir(2) N(3) Ir(1) -92.8(3) ? . . 2_656 2_656
N(3) Ir(2) N(3) Ir(2) 16.2(2) ? . . 2_656 2_656
N(3) Ir(2) N(3) C(2) 141.8(7) ? . . 2_656 2_656
N(3) Ir(2) N(3) Ir(1) 90.6(3) ? 2_656 . . .
N(3) Ir(2) N(3) C(2) -141.2(6) ? 2_656 . . .
N(3) Ir(2) N(3) Ir(2) -16.2(2) ? 2_656 . . 2_656
N(3) Ir(2) C(13) C(14) -176.6(4) ? . . . .
N(3) Ir(2) C(13) C(17) 67.9(6) ? . . . .
N(3) Ir(2) C(13) C(18) -54.1(10) ? . . . .
C(13) Ir(2) N(3) Ir(1) -171.3(3) ? . . . .
C(13) Ir(2) N(3) C(2) -43.2(7) ? . . . .
C(13) Ir(2) N(3) Ir(2) 81.8(4) ? . . . 2_656
N(3) Ir(2) C(14) C(13) 9.4(11) ? . . . .
N(3) Ir(2) C(14) C(15) 127.2(9) ? . . . .
N(3) Ir(2) C(14) C(19) -110.2(11) ? . . . .
C(14) Ir(2) N(3) Ir(1) -178.4(8) ? . . . .
C(14) Ir(2) N(3) C(2) -50.3(11) ? . . . .
C(14) Ir(2) N(3) Ir(2) 74.8(9) ? . . . 2_656
N(3) Ir(2) C(15) C(14) -151.2(6) ? . . . .
N(3) Ir(2) C(15) C(16) -31.7(9) ? . . . .
N(3) Ir(2) C(15) C(20) 90.4(11) ? . . . .
C(15) Ir(2) N(3) Ir(1) -75.2(7) ? . . . .
C(15) Ir(2) N(3) C(2) 53.0(9) ? . . . .
C(15) Ir(2) N(3) Ir(2) 178.0(5) ? . . . 2_656
N(3) Ir(2) C(16) C(15) 163.0(5) ? . . . .
N(3) Ir(2) C(16) C(17) -81.1(6) ? . . . .
N(3) Ir(2) C(16) C(21) 42.2(10) ? . . . .
C(16) Ir(2) N(3) Ir(1) -96.2(3) ? . . . .
C(16) Ir(2) N(3) C(2) 32.0(7) ? . . . .
C(16) Ir(2) N(3) Ir(2) 157.0(3) ? . . . 2_656
N(3) Ir(2) C(17) C(13) -127.1(5) ? . . . .
N(3) Ir(2) C(17) C(16) 111.9(5) ? . . . .
N(3) Ir(2) C(17) C(22) -7.1(8) ? . . . .
C(17) Ir(2) N(3) Ir(1) -135.0(3) ? . . . .
C(17) Ir(2) N(3) C(2) -6.8(6) ? . . . .
C(17) Ir(2) N(3) Ir(2) 118.2(3) ? . . . 2_656
N(3) Ir(2) C(13) C(14) -95.1(5) ? 2_656 . . .
N(3) Ir(2) C(13) C(17) 149.5(5) ? 2_656 . . .
N(3) Ir(2) C(13) C(18) 27.4(10) ? 2_656 . . .
C(13) Ir(2) N(3) Ir(1) 146.2(3) ? . . 2_656 2_656
C(13) Ir(2) N(3) Ir(2) -104.8(3) ? . . 2_656 2_656
C(13) Ir(2) N(3) C(2) 20.8(7) ? . . 2_656 2_656
N(3) Ir(2) C(14) C(13) 95.6(5) ? 2_656 . . .
N(3) Ir(2) C(14) C(15) -146.6(5) ? 2_656 . . .
N(3) Ir(2) C(14) C(19) -24.0(9) ? 2_656 . . .
C(14) Ir(2) N(3) Ir(1) 105.6(3) ? . . 2_656 2_656
C(14) Ir(2) N(3) Ir(2) -145.3(3) ? . . 2_656 2_656
C(14) Ir(2) N(3) C(2) -19.8(7) ? . . 2_656 2_656
N(3) Ir(2) C(15) C(14) 48.1(7) ? 2_656 . . .
N(3) Ir(2) C(15) C(16) 167.6(5) ? 2_656 . . .
N(3) Ir(2) C(15) C(20) -70.3(11) ? 2_656 . . .
C(15) Ir(2) N(3) Ir(1) 77.2(5) ? . . 2_656 2_656
C(15) Ir(2) N(3) Ir(2) -173.8(3) ? . . 2_656 2_656
C(15) Ir(2) N(3) C(2) -48.2(8) ? . . 2_656 2_656
N(3) Ir(2) C(16) C(15) -53.4(19) ? 2_656 . . .
N(3) Ir(2) C(16) C(17) 62.4(19) ? 2_656 . . .
N(3) Ir(2) C(16) C(21) -174.3(13) ? 2_656 . . .
C(16) Ir(2) N(3) Ir(1) 121.4(16) ? . . 2_656 2_656
C(16) Ir(2) N(3) Ir(2) -129.5(16) ? . . 2_656 2_656
C(16) Ir(2) N(3) C(2) -4(2) ? . . 2_656 2_656
N(3) Ir(2) C(17) C(13) -44.8(7) ? 2_656 . . .
N(3) Ir(2) C(17) C(16) -165.9(5) ? 2_656 . . .
N(3) Ir(2) C(17) C(22) 75.1(9) ? 2_656 . . .
C(17) Ir(2) N(3) Ir(1) 173.2(4) ? . . 2_656 2_656
C(17) Ir(2) N(3) Ir(2) -77.8(5) ? . . 2_656 2_656
C(17) Ir(2) N(3) C(2) 47.8(8) ? . . 2_656 2_656
C(13) Ir(2) C(14) C(15) 117.8(7) ? . . . .
C(13) Ir(2) C(14) C(19) -119.6(10) ? . . . .
C(14) Ir(2) C(13) C(17) -115.5(7) ? . . . .
C(14) Ir(2) C(13) C(18) 122.5(12) ? . . . .
C(13) Ir(2) C(15) C(14) -38.2(5) ? . . . .
C(13) Ir(2) C(15) C(16) 81.4(6) ? . . . .
C(13) Ir(2) C(15) C(20) -156.5(11) ? . . . .
C(15) Ir(2) C(13) C(14) 37.3(5) ? . . . .
C(15) Ir(2) C(13) C(17) -78.2(5) ? . . . .
C(15) Ir(2) C(13) C(18) 159.7(11) ? . . . .
C(13) Ir(2) C(16) C(15) -80.0(6) ? . . . .
C(13) Ir(2) C(16) C(17) 35.9(6) ? . . . .
C(13) Ir(2) C(16) C(21) 159.2(10) ? . . . .
C(16) Ir(2) C(13) C(14) 79.9(5) ? . . . .
C(16) Ir(2) C(13) C(17) -35.6(5) ? . . . .
C(16) Ir(2) C(13) C(18) -157.6(11) ? . . . .
C(13) Ir(2) C(17) C(16) -121.0(8) ? . . . .
C(13) Ir(2) C(17) C(22) 120.0(10) ? . . . .
C(17) Ir(2) C(13) C(14) 115.5(7) ? . . . .
C(17) Ir(2) C(13) C(18) -122.0(12) ? . . . .
C(14) Ir(2) C(15) C(16) 119.5(8) ? . . . .
C(14) Ir(2) C(15) C(20) -118.3(12) ? . . . .
C(15) Ir(2) C(14) C(13) -117.8(7) ? . . . .
C(15) Ir(2) C(14) C(19) 122.6(11) ? . . . .
C(14) Ir(2) C(16) C(15) -36.5(5) ? . . . .
C(14) Ir(2) C(16) C(17) 79.4(6) ? . . . .
C(14) Ir(2) C(16) C(21) -157.3(10) ? . . . .
C(16) Ir(2) C(14) C(13) -81.1(5) ? . . . .
C(16) Ir(2) C(14) C(15) 36.7(5) ? . . . .
C(16) Ir(2) C(14) C(19) 159.3(10) ? . . . .
C(14) Ir(2) C(17) C(13) 39.4(5) ? . . . .
C(14) Ir(2) C(17) C(16) -81.6(6) ? . . . .
C(14) Ir(2) C(17) C(22) 159.4(9) ? . . . .
C(17) Ir(2) C(14) C(13) -38.7(5) ? . . . .
C(17) Ir(2) C(14) C(15) 79.1(6) ? . . . .
C(17) Ir(2) C(14) C(19) -158.3(10) ? . . . .
C(15) Ir(2) C(16) C(17) 115.9(8) ? . . . .
C(15) Ir(2) C(16) C(21) -120.8(11) ? . . . .
C(16) Ir(2) C(15) C(14) -119.5(8) ? . . . .
C(16) Ir(2) C(15) C(20) 122.1(12) ? . . . .
C(15) Ir(2) C(17) C(13) 82.3(6) ? . . . .
C(15) Ir(2) C(17) C(16) -38.8(6) ? . . . .
C(15) Ir(2) C(17) C(22) -157.7(9) ? . . . .
C(17) Ir(2) C(15) C(14) -81.1(6) ? . . . .
C(17) Ir(2) C(15) C(16) 38.4(5) ? . . . .
C(17) Ir(2) C(15) C(20) 160.5(11) ? . . . .
C(16) Ir(2) C(17) C(13) 121.0(8) ? . . . .
C(16) Ir(2) C(17) C(22) -119.0(10) ? . . . .
C(17) Ir(2) C(16) C(15) -115.9(8) ? . . . .
C(17) Ir(2) C(16) C(21) 123.3(12) ? . . . .
Cl(1) Pd(1) N(2) C(1) 3(8) ? . . . .
Cl(1) Pd(1) C(23) C(24) 26(2) ? . . . .
Cl(1) Pd(1) C(24) C(23) -172.3(6) ? . . . .
Cl(1) Pd(1) C(24) C(25) -31.9(14) ? . . . .
Cl(1) Pd(1) C(25) C(24) 155.6(11) ? . . . .
N(2) Pd(1) C(23) C(24) -158.7(10) ? . . . .
C(23) Pd(1) N(2) C(1) -176(9) ? . . . .
N(2) Pd(1) C(24) C(23) 30.7(14) ? . . . .
N(2) Pd(1) C(24) C(25) 171.1(8) ? . . . .
C(24) Pd(1) N(2) C(1) 166(11) ? . . . .
N(2) Pd(1) C(25) C(24) -38(3) ? . . . .
C(25) Pd(1) N(2) C(1) -163(10) ? . . . .
C(23) Pd(1) C(24) C(25) 140.4(16) ? . . . .
C(23) Pd(1) C(25) C(24) -25.0(11) ? . . . .
C(25) Pd(1) C(23) C(24) 23.5(10) ? . . . .
C(25) Pd(1) C(24) C(23) -140.4(16) ? . . . .
Cl(2) Pd(2) N(4) C(2) -6(7) ? . . . .
Cl(2) Pd(2) C(26) C(27) 37(2) ? . . . .
Cl(2) Pd(2) C(27) C(26) -167.7(8) ? . . . .
Cl(2) Pd(2) C(27) C(28) -33.3(14) ? . . . .
Cl(2) Pd(2) C(28) C(27) 154.7(10) ? . . . .
N(4) Pd(2) C(26) C(27) -156.6(10) ? . . . .
C(26) Pd(2) N(4) C(2) 178(5) ? . . . .
N(4) Pd(2) C(27) C(26) 33.7(15) ? . . . .
N(4) Pd(2) C(27) C(28) 168.1(9) ? . . . .
C(27) Pd(2) N(4) C(2) 158(7) ? . . . .
N(4) Pd(2) C(28) C(27) -54(3) ? . . . .
C(28) Pd(2) N(4) C(2) -157(7) ? . . . .
C(26) Pd(2) C(27) C(28) 134.4(17) ? . . . .
C(26) Pd(2) C(28) C(27) -27.6(10) ? . . . .
C(28) Pd(2) C(26) C(27) 28.1(11) ? . . . .
C(28) Pd(2) C(27) C(26) -134.4(17) ? . . . .
C(31) Cl(7) C(32) Cl(8) -44.8(16) ? . . . .
C(32) Cl(7) C(31) Cl(8) 41.7(17) ? . . . .
C(31) Cl(8) C(32) Cl(7) 42.1(17) ? . . . .
C(32) Cl(8) C(31) Cl(7) -43.1(17) ? . . . .
Ir(1) N(1) C(1) N(2) 94(50) ? . . . .
Ir(1) N(1) C(1) N(2) -25(51) ? 2_656 . . .
Ir(2) N(1) C(1) N(2) -144(49) ? . . . .
Pd(1) N(2) C(1) N(1) -152(43) ? . . . .
Ir(1) N(3) C(2) N(4) -160(32) ? . . . .
Ir(2) N(3) C(2) N(4) 77(47) ? . . . .
Ir(2) N(3) C(2) N(4) -42(47) ? 2_656 . . .
Pd(2) N(4) C(2) N(3) -140(42) ? . . . .
Ir(1) C(3) C(4) C(5) 59.4(7) ? . . . .
Ir(1) C(3) C(4) C(9) -127.0(10) ? . . . .
Ir(1) C(3) C(7) C(6) -62.8(6) ? . . . .
Ir(1) C(3) C(7) C(12) 123.8(9) ? . . . .
C(4) C(3) C(7) Ir(1) 62.1(7) ? . . . .
C(4) C(3) C(7) C(6) -0.6(10) ? . . . .
C(4) C(3) C(7) C(12) -174.1(9) ? . . . .
C(7) C(3) C(4) Ir(1) -61.4(6) ? . . . .
C(7) C(3) C(4) C(5) -1.9(11) ? . . . .
C(7) C(3) C(4) C(9) 171.6(9) ? . . . .
C(8) C(3) C(4) Ir(1) 124.5(9) ? . . . .
C(8) C(3) C(4) C(5) -176.1(9) ? . . . .
C(8) C(3) C(4) C(9) -2.5(16) ? . . . .
C(8) C(3) C(7) Ir(1) -123.9(9) ? . . . .
C(8) C(3) C(7) C(6) 173.3(9) ? . . . .
C(8) C(3) C(7) C(12) -0.1(12) ? . . . .
Ir(1) C(4) C(5) C(6) 63.2(6) ? . . . .
Ir(1) C(4) C(5) C(10) -122.7(10) ? . . . .
C(3) C(4) C(5) Ir(1) -59.5(6) ? . . . .
C(3) C(4) C(5) C(6) 3.7(11) ? . . . .
C(3) C(4) C(5) C(10) 177.8(9) ? . . . .
C(9) C(4) C(5) Ir(1) 127.0(10) ? . . . .
C(9) C(4) C(5) C(6) -169.8(10) ? . . . .
C(9) C(4) C(5) C(10) 4.3(17) ? . . . .
Ir(1) C(5) C(6) C(7) 59.1(6) ? . . . .
Ir(1) C(5) C(6) C(11) -125.7(10) ? . . . .
C(4) C(5) C(6) Ir(1) -63.3(6) ? . . . .
C(4) C(5) C(6) C(7) -4.2(11) ? . . . .
C(4) C(5) C(6) C(11) 171.1(9) ? . . . .
C(10) C(5) C(6) Ir(1) 122.8(10) ? . . . .
C(10) C(5) C(6) C(7) -178.1(9) ? . . . .
C(10) C(5) C(6) C(11) -2.9(16) ? . . . .
Ir(1) C(6) C(7) C(3) 62.2(6) ? . . . .
Ir(1) C(6) C(7) C(12) -124.5(10) ? . . . .
C(5) C(6) C(7) Ir(1) -59.1(7) ? . . . .
C(5) C(6) C(7) C(3) 3.0(11) ? . . . .
C(5) C(6) C(7) C(12) 176.3(9) ? . . . .
C(11) C(6) C(7) Ir(1) 125.5(9) ? . . . .
C(11) C(6) C(7) C(3) -172.3(9) ? . . . .
C(11) C(6) C(7) C(12) 1.0(15) ? . . . .
Ir(2) C(13) C(14) C(15) -61.9(6) ? . . . .
Ir(2) C(13) C(14) C(19) 125.7(9) ? . . . .
Ir(2) C(13) C(17) C(16) 58.8(6) ? . . . .
Ir(2) C(13) C(17) C(22) -125.8(9) ? . . . .
C(14) C(13) C(17) Ir(2) -62.8(6) ? . . . .
C(14) C(13) C(17) C(16) -4.0(10) ? . . . .
C(14) C(13) C(17) C(22) 171.5(9) ? . . . .
C(17) C(13) C(14) Ir(2) 63.6(6) ? . . . .
C(17) C(13) C(14) C(15) 1.6(10) ? . . . .
C(17) C(13) C(14) C(19) -170.8(9) ? . . . .
C(18) C(13) C(14) Ir(2) -125.9(9) ? . . . .
C(18) C(13) C(14) C(15) 172.1(9) ? . . . .
C(18) C(13) C(14) C(19) -0.3(11) ? . . . .
C(18) C(13) C(17) Ir(2) 126.6(9) ? . . . .
C(18) C(13) C(17) C(16) -174.6(9) ? . . . .
C(18) C(13) C(17) C(22) 0.8(14) ? . . . .
Ir(2) C(14) C(15) C(16) -59.6(6) ? . . . .
Ir(2) C(14) C(15) C(20) 126.2(9) ? . . . .
C(13) C(14) C(15) Ir(2) 60.9(6) ? . . . .
C(13) C(14) C(15) C(16) 1.3(10) ? . . . .
C(13) C(14) C(15) C(20) -172.9(8) ? . . . .
C(19) C(14) C(15) Ir(2) -126.8(9) ? . . . .
C(19) C(14) C(15) C(16) 173.6(9) ? . . . .
C(19) C(14) C(15) C(20) -0.6(14) ? . . . .
Ir(2) C(15) C(16) C(17) -63.4(6) ? . . . .
Ir(2) C(15) C(16) C(21) 127.1(9) ? . . . .
C(14) C(15) C(16) Ir(2) 59.7(6) ? . . . .
C(14) C(15) C(16) C(17) -3.7(10) ? . . . .
C(14) C(15) C(16) C(21) -173.2(8) ? . . . .
C(20) C(15) C(16) Ir(2) -126.4(10) ? . . . .
C(20) C(15) C(16) C(17) 170.2(9) ? . . . .
C(20) C(15) C(16) C(21) 0.8(15) ? . . . .
Ir(2) C(16) C(17) C(13) -58.5(6) ? . . . .
Ir(2) C(16) C(17) C(22) 126.0(9) ? . . . .
C(15) C(16) C(17) Ir(2) 63.2(6) ? . . . .
C(15) C(16) C(17) C(13) 4.8(10) ? . . . .
C(15) C(16) C(17) C(22) -170.7(8) ? . . . .
C(21) C(16) C(17) Ir(2) -127.5(10) ? . . . .
C(21) C(16) C(17) C(13) 174.0(9) ? . . . .
C(21) C(16) C(17) C(22) -1.5(15) ? . . . .
Pd(1) C(23) C(24) C(25) -49.1(18) ? . . . .
C(23) C(24) C(25) Pd(1) 49.2(18) ? . . . .
Pd(2) C(26) C(27) C(28) -53.3(18) ? . . . .
C(26) C(27) C(28) Pd(2) 54.7(18) ? . . . .
Cl(7) C(31) C(32) Cl(8) 133.1(15) ? . . . .
Cl(8) C(31) C(32) Cl(7) -133.1(15) ? . . . .
